data_7204038
loop_
_publ_author_name
'Leclaire, A.'
'Chardon, J.'
'Raveau, B.'

_publ_contact_author
;    
     Dr. Andr\e LECLAIRE    
;
_publ_section_title
;
 Stabilization of the tungstyl ion configuration: the W(v) diphosphate
 KWOP2O7
;
_journal_issue 3
_journal_name_full 'Journal of Materials Chemistry'
_journal_page_first 846
_journal_paper_doi 10.1039/b007592m
_journal_volume 11
_journal_year 2001
_chemical_compound_source 'Solid state synthezis'
_chemical_formula_moiety 'K W P2 O8'
_chemical_formula_structural 'K W O P2 O7'
_chemical_formula_sum 'K O8 P2 W'
_chemical_formula_weight 412.89
_chemical_name_systematic ' Potassium tungsten(V) diphosphate    '
_space_group_IT_number 14
_symmetry_cell_setting orthorhombic
_symmetry_space_group_name_Hall '-P 2yn'
_symmetry_space_group_name_H-M 'P 1 21/n 1'
_atom_sites_solution_primary heavy
_atom_sites_solution_secondary 'Fourier differences'
_audit_creation_date 00-10-02
_audit_creation_method from_xtal_archive_file_using_CIFIO
_cell_angle_alpha 90.000
_cell_angle_beta 91.039(6)
_cell_angle_gamma 90.000
_cell_formula_units_Z 4
_cell_length_a 5.0629(3)
_cell_length_b 11.770(2)
_cell_length_c 11.551(1)
_cell_measurement_reflns_used 25
_cell_measurement_temperature 293
_cell_measurement_theta_max 22
_cell_measurement_theta_min 18
_cell_volume 688.21(14)
_computing_cell_refinement 'CAD-4 software'
_computing_data_collection 'CAD-4 software'
_computing_data_reduction xtal_DIFDAT_ADDREF_ABSORB
_computing_molecular_graphics Atoms
_computing_publication_material xtal_BONDLA_CIFIO
_computing_structure_refinement xtal_CRYLSQ
_computing_structure_solution xtal
_diffrn_ambient_temperature 293
_diffrn_measurement_device_type CAD4
_diffrn_measurement_method bisect
_diffrn_radiation_detector NaI
_diffrn_radiation_monochromator graphite
_diffrn_radiation_source 'Mo K\a'
_diffrn_radiation_type xray_tube
_diffrn_radiation_wavelength 0.71073
_diffrn_reflns_av_R_equivalents 0
_diffrn_reflns_limit_h_max 10
_diffrn_reflns_limit_h_min -10
_diffrn_reflns_limit_k_max 23
_diffrn_reflns_limit_k_min 0
_diffrn_reflns_limit_l_max 22
_diffrn_reflns_limit_l_min 0
_diffrn_reflns_number 6023
_diffrn_reflns_reduction_process perpendicular_monochr_Lp
_diffrn_reflns_theta_max 44.91
_diffrn_reflns_theta_min 3.46
_diffrn_standards_decay_% <2
_diffrn_standards_interval_time 60
_diffrn_standards_number 3
_exptl_absorpt_coefficient_mu 17.86
_exptl_absorpt_correction_T_max 0.7150
_exptl_absorpt_correction_T_min 0.5468
_exptl_absorpt_correction_type gaussian
_exptl_crystal_colour green
_exptl_crystal_density_diffrn 3.895
_exptl_crystal_density_meas ?
_exptl_crystal_description needle
_exptl_crystal_F_000 748.00
_exptl_crystal_preparation solid_state_reaction
_exptl_crystal_size_max 0.195
_exptl_crystal_size_mid 0.027
_exptl_crystal_size_min 0.018
_refine_diff_density_max 6.05(waves_around_W)
_refine_diff_density_min -6.29(waves_around_W)
_refine_ls_abs_structure_details ' Refinement of the two enanthiomorphic solutions'
_refine_ls_extinction_coef .31(3)
_refine_ls_extinction_method Zachariasen
_refine_ls_goodness_of_fit_ref 1.811
_refine_ls_matrix_type full
_refine_ls_number_constraints 0
_refine_ls_number_parameters 110
_refine_ls_number_reflns 2648
_refine_ls_number_restraints 0
_refine_ls_R_factor_gt 0.0357
_refine_ls_shift/su_max 0.001
_refine_ls_shift/su_mean 0.00007
_refine_ls_structure_factor_coef F
_refine_ls_weighting_scheme sigma
_refine_ls_wR_factor_ref 0.0356
_reflns_d_resolution_high .506
_reflns_d_resolution_low 5.888
_reflns_limit_h_max 10
_reflns_limit_h_min -10
_reflns_limit_k_max 23
_reflns_limit_k_min 0
_reflns_limit_l_max 22
_reflns_limit_l_min 0
_reflns_number_observed 2648
_reflns_number_total 5828
_reflns_observed_criterion refl_observed_if_I_>_3_sigma(I)
_cod_data_source_file b007592m.txt
_cod_data_source_block kwp2o8_B007592M
_cod_depositor_comments
;
The following automatic conversions were performed:

'_exptl_crystal_density_meas' value 'not_measured' was changed to '?'
- the value is perceived as not measured.

Automatic conversion script
Id: cif_fix_values 3008 2015-01-20 13:52:24Z robertas 

The following automatic conversions were performed:

'_atom_sites_solution_primary' value 'Heavy atom method ' was changed
to 'heavy'.

Automatic conversion script
Id: cif_fix_values 6452 2018-10-05 10:23:21Z andrius 
;
_cod_original_cell_volume 688.2(1)
_cod_original_sg_symbol_Hall -P_2yn
_cod_original_formula_sum 'K W P2 O8'
_cod_database_code 7204038

loop_
_symmetry_equiv_pos_as_xyz
+x,+y,+z
1/2-x,1/2+y,1/2-z
-x,-y,-z
1/2+x,1/2-y,1/2+z

loop_
_atom_site_aniso_label
_atom_site_aniso_U_11
_atom_site_aniso_U_22
_atom_site_aniso_U_33
_atom_site_aniso_U_12
_atom_site_aniso_U_13
_atom_site_aniso_U_23
W1 .00244(8) .00772(9) .00762(9) -.0007(1) .00013(5) -.0016(1)
P1 .0049(7) .0071(7) .0080(7) .0007(6) .0004(6) -.0005(6)
P2 .0045(7) .0061(7) .0103(9) -.0002(6) .0010(6) -.0020(6)
K1 .0250(9) .0173(9) .0289(9) .0018(7) -.0096(7) -.0031(8)
O1 .016(2) .031(4) .013(2) -.002(3) -.001(2) .004(3)
O2 .003(2) .012(2) .027(3) .002(2) .001(2) -.001(2)
O3 .005(2) .014(2) .017(2) -.005(2) .003(2) -.003(2)
O4 .006(2) .013(2) .013(2) -.004(2) -.001(2) .000(2)
O5 .008(2) .010(2) .025(3) .001(2) -.000(2) .001(2)
O6 .012(2) .019(3) .010(2) -.000(2) .001(2) .001(2)
O7 .013(2) .006(2) .015(2) -.002(2) .003(2) -.000(2)
O8 .020(3) .010(2) .022(3) .001(2) .002(2) .005(2)

loop_
_atom_site_label
_atom_site_fract_x
_atom_site_fract_y
_atom_site_fract_z
_atom_site_U_iso_or_equiv
_atom_site_thermal_displace_type
_atom_site_calc_flag
_atom_site_calc_attached_atom
W1 0.26183(5) 0.11761(2) 0.16749(2) 0.00593(5) Uani d ?
P1 0.7520(4) 0.4345(2) 0.3671(2) 0.0067(4) Uani d ?
P2 0.7664(4) 0.3054(2) 0.1511(2) 0.0070(4) Uani d ?
K1 0.7734(4) 0.1295(2) 0.4494(2) 0.239(5) Uani d ?
O1 0.312(1) 0.1291(6) 0.3118(5) 0.020(2) Uani d ?
O2 0.052(1) 0.2616(5) 0.1455(5) 0.014(1) Uani d ?
O3 0.573(1) 0.2112(5) 0.1179(5) 0.012(1) Uani d ?
O4 -0.071(1) 0.0248(5) 0.1817(4) 0.011(1) Uani d ?
O5 0.460(1) -0.0284(5) 0.1434(5) 0.014(1) Uani d ?
O6 0.187(1) 0.1080(5) -0.0144(4) 0.014(1) Uani d ?
O7 0.719(1) 0.3234(4) 0.2883(5) 0.011(1) Uani d ?
O8 0.730(1) 0.4116(5) 0.0863(5) 0.017(2) Uani d ?

loop_
_atom_type_symbol
_atom_type_description
_atom_type_oxidation_number
_atom_type_number_in_cell
_atom_type_scat_dispersion_real
_atom_type_scat_dispersion_imag
_atom_type_scat_source
K ? 0 4 .179 .25
; International Tables for x-ray Crystallography 
  (1974, Vol. IV, Table 2.3.1) 
;
W ? 0 4 -1.421 6.872
; International Tables for x-ray Crystallography 
  (1974, Vol. IV, Table 2.3.1) 
;
P ? 0 8 .09 .095
; International Tables for x-ray Crystallography 
  (1974, Vol. IV, Table 2.3.1) 
;
O ? 0 32 .008 .006
; International Tables for x-ray Crystallography 
  (1974, Vol. IV, Table 2.3.1) 
;

loop_
_diffrn_attenuator_code
_diffrn_attenuator_scale
? ?

loop_
_geom_angle_atom_site_label_1
_geom_angle_atom_site_label_2
_geom_angle_atom_site_label_3
_geom_angle
_geom_angle_site_symmetry_1
_geom_angle_site_symmetry_2
_geom_angle_site_symmetry_3
_geom_angle_publ_flag
O1 W1 O2 97.3(3) . . . yes
O1 W1 O3 97.6(3) . . . yes
O1 W1 O4 94.2(3) . . . yes
O1 W1 O5 98.0(3) . . . yes
O1 W1 O6 177.8(3) . . . yes
O2 W1 O3 85.2(2) . . . yes
O2 W1 O4 91.5(2) . . . yes
O2 W1 O5 164.7(2) . . . yes
O2 W1 O6 80.6(2) . . . yes
O3 W1 O4 168.0(2) . . . yes
O3 W1 O5 91.9(2) . . . yes
O3 W1 O6 82.8(2) . . . yes
O4 W1 O5 88.2(2) . . . yes
O4 W1 O6 85.2(2) . . . yes
O5 W1 O6 84.2(2) . . . yes
O4 P1 O5 110.0(3) 2 . 2_655 yes
O4 P1 O6 115.8(3) 2 . 4 yes
O4 P1 O7 107.8(3) 2 . . yes
O5 P1 O6 113.2(3) 2_655 . 4 yes
O5 P1 O7 106.2(3) 2_655 . . yes
O6 P1 O7 103.0(3) 4 . . yes
O2 P2 O3 110.3(3) 1_655 . . yes
O2 P2 O7 104.0(3) 1_655 . . yes
O2 P2 O8 112.0(3) 1_655 . . yes
O3 P2 O7 103.5(3) . . . yes
O3 P2 O8 114.6(3) . . . yes
O7 P2 O8 111.5(3) . . . yes
P1 O7 P2 130.3(3) . . . yes

loop_
_geom_bond_atom_site_label_1
_geom_bond_atom_site_label_2
_geom_bond_distance
_geom_bond_site_symmetry_1
_geom_bond_site_symmetry_2
_geom_bond_publ_flag
W1 O1 1.687(5) . . yes
W1 O2 2.013(5) . . yes
W1 O3 2.013(6) . . yes
W1 O4 2.019(5) . . yes
W1 O5 2.012(5) . . yes
W1 O6 2.131(5) . . yes
P1 O4 1.506(6) . 2 yes
P1 O5 1.528(5) . 2_655 yes
P1 O6 1.499(5) . . yes
P1 O7 1.601(5) . 4 yes
P2 O3 1.523(6) . . yes
P2 O2 1.538(5) . 1_655 yes
P2 O7 1.622(6) . . yes
P2 O8 1.467(6) . . yes
K1 O8 2.598(6) . 2_645 yes
K1 O1 2.802(6) . . yes
K1 O8 2.8186) . 4 yes
K1 O2 2.850(6) . 4 yes
K1 O7 2.954(6) . . yes
K1 O3 3.082(6) . 4 yes
K1 O6 3.150(7) . 4 yes
K1 O1 3.180(6) . 1_655 yes
K1 O8 3.236(6) . 4_455 yes

loop_
_geom_contact_atom_site_label_1
_geom_contact_atom_site_label_2
_geom_contact_distance
_geom_contact_site_symmetry_1
_geom_contact_site_symmetry_2
_geom_contact_publ_flag
P1 P2 2.924(3) . . yes
K1 K1 3.978(3) . 3_756 yes
O1 O2 2.786(8) . . no
O1 O3 2.793(8) . . no
O1 O4 2.724(8) . . no
O1 O5 2.779(8) . . no
O2 O3 2.726(7) . . no
O2 O4 2.889(8) . . no
O2 O6 2.682(8) . . no
O2 O3 2.513(7) . 1_455 no
O2 O7 2.490(8) . 1_455 no
O2 O8 2.492(8) . 1_455 no
O3 O5 2.892(8) . . no
O3 O6 2.744(7) . . no
O3 O4 2.925(7) . 1_655 no
O3 O7 2.471(7) . . no
O3 O8 2.517(8) . . no
O4 O5 2.806(7) . . no
O4 O6 2.811(7) . . no
O4 O5 2.485(7) . 1_455 no
O4 O6 2.545(8) . 3 no
O4 O7 2.511(7) . 2_545 no
O5 O6 2.779(8) . . no
O5 O6 2.528(8) . 3_655 no
O5 O7 2.503(7) . 2_645 no
O6 O7 2.427(7) . 4_454 no
O7 O8 2.555(8) . . no

loop_
_geom_torsion_atom_site_label_1
_geom_torsion_atom_site_label_2
_geom_torsion_atom_site_label_3
_geom_torsion_atom_site_label_4
_geom_torsion
_geom_torsion_site_symmetry_1
_geom_torsion_site_symmetry_2
_geom_torsion_site_symmetry_3
_geom_torsion_site_symmetry_4
_geom_torsion_publ_flag
? ? ? ? ? ? ? ? ? ?

loop_
_reflns_scale_group_code
_reflns_scale_meas_F
? 6.621
